data_7217099
loop_
_publ_author_name
'Guesdon, Anne'
'Provost, Jackie'
'Raveau, Bernard'

_publ_contact_author
;
     Dr. Anne Guesdon
     Laboratoire CRISMAT
     C.N.R.S. - UMR6508
     ISMRA et Universit\e de Caen
     6, Boulevard du Mar\echal Juin
     14050 CAEN cedex
     FRANCE
;
_publ_section_title
;
 New thorium and uranium monophosphates in the KTh2(PO4)3 family:
 structure and cationic non&#x2010;stoichiometry
;
_journal_issue 10
_journal_name_full 'Journal of Materials Chemistry'
_journal_page_first 2583
_journal_paper_doi 10.1039/a904121d
_journal_volume 9
_journal_year 1999
_chemical_compound_source 'Solid state chemistry'
_chemical_formula_analytical KU~2~P~3~O~12~
_chemical_formula_moiety 'K U2 P3 O12'
_chemical_formula_structural KU~2~(PO~4~)~3~
_chemical_formula_sum 'K O12 P3 U2'
_chemical_formula_weight 800.07
_space_group_IT_number 15
_symmetry_cell_setting monoclinic
_symmetry_space_group_name_Hall '-C 2yc'
_symmetry_space_group_name_H-M 'C 1 2/c 1'
_audit_creation_date 99-07-01
_audit_creation_method from_xtal_archive_file_using_CIFIO
_cell_angle_alpha 90.00000
_cell_angle_beta 102.01(1)
_cell_angle_gamma 90.00000
_cell_formula_units_Z 4
_cell_length_a 17.479(2)
_cell_length_b 6.758(1)
_cell_length_c 8.019(1)
_cell_measurement_reflns_used 25
_cell_measurement_temperature 293
_cell_measurement_theta_max 22
_cell_measurement_theta_min 18
_cell_volume 926.5(2)
_computing_cell_refinement 'CAD4 DETTH (Enraf-Nonius (1988))'
_computing_data_collection 'CAD4 DATCOL (Enraf-Nonius (1988))'
_computing_data_reduction xtal_ADDREF_ABSORB
_computing_molecular_graphics Atoms_Dowty(1995)
_computing_publication_material xtal_BONDLA_CIFIO
_computing_structure_refinement xtal_CRYLSQ
_computing_structure_solution xtal_Hall_et_al._(1992)
_diffrn_ambient_temperature 293
_diffrn_measurement_device CAD4
_diffrn_measurement_method bissect
_diffrn_radiation_detector NaI_detector
_diffrn_radiation_monochromator graphite
_diffrn_radiation_source xray_tube
_diffrn_radiation_type Mo-K\a
_diffrn_radiation_wavelength 0.71073
_diffrn_reflns_limit_h_max 34
_diffrn_reflns_limit_h_min -34
_diffrn_reflns_limit_k_max 13
_diffrn_reflns_limit_k_min 0
_diffrn_reflns_limit_l_max 15
_diffrn_reflns_limit_l_min 0
_diffrn_reflns_number 4190
_diffrn_reflns_reduction_process perpendicular_monochr_Lp
_diffrn_reflns_theta_max 44.84
_diffrn_reflns_theta_min 2.38
_diffrn_standards_decay_% <2
_diffrn_standards_interval_time 60
_diffrn_standards_number 3
_exptl_absorpt_coefficient_mu 35.95
_exptl_absorpt_correction_T_max 0.3369
_exptl_absorpt_correction_T_min 0.2557
_exptl_absorpt_correction_type gaussian
_exptl_absorpt_process_details 'Xtal ABSORB Hall et al. (1992)'
_exptl_crystal_colour green
_exptl_crystal_density_diffrn 5.735
_exptl_crystal_density_meas ?
_exptl_crystal_F_000 1375.71
_exptl_crystal_preparation Solid_state_synthesis
_exptl_crystal_size_max 0.051
_exptl_crystal_size_mid 0.039
_exptl_crystal_size_min 0.026
_refine_diff_density_max 5.326
_refine_diff_density_min -7.908
_refine_ls_abs_structure_details none
_refine_ls_abs_structure_Flack 0
_refine_ls_extinction_coef 669(73)
_refine_ls_extinction_expression Eq22_p292_"Cryst._Comp."_Munksgaard_1970
_refine_ls_extinction_method Zachariasen
_refine_ls_goodness_of_fit_all 1.849
_refine_ls_goodness_of_fit_obs 1.849
_refine_ls_matrix_type full
_refine_ls_number_constraints 0
_refine_ls_number_parameters 89
_refine_ls_number_reflns 1740
_refine_ls_number_restraints 0
_refine_ls_R_factor_all .038
_refine_ls_R_factor_obs .038
_refine_ls_shift/esd_max .001
_refine_ls_structure_factor_coef F
_refine_ls_weighting_scheme sigma
_refine_ls_wR_factor_all .036
_refine_ls_wR_factor_obs .036
_reflns_d_resolution_high .504
_reflns_d_resolution_low 8.548
_reflns_limit_h_max 33
_reflns_limit_h_min -34
_reflns_limit_k_max 13
_reflns_limit_k_min 0
_reflns_limit_l_max 15
_reflns_limit_l_min 0
_reflns_number_observed 1740
_reflns_number_total 1740
_reflns_observed_criterion refl_obs_if_I_>_3_sigma(I)
_cod_data_source_file 904121d.txt
_cod_data_source_block KU2(PO4)3
_cod_depositor_comments
;
The following automatic conversions were performed:

'_exptl_crystal_density_meas' value 'not_measured' was changed to '?'
- the value is perceived as not measured.

Automatic conversion script
Id: cif_fix_values 3008 2015-01-20 13:52:24Z robertas 
;
_cod_original_cell_volume 926.5(3)
_cod_original_sg_symbol_Hall -C_2yc
_cod_original_sg_symbol_H-M C2/c
_cod_database_code 7217099

loop_
_symmetry_equiv_pos_as_xyz
+x,+y,+z
-x,+y,1/2-z
-x,-y,-z
+x,-y,1/2+z
1/2+x,1/2+y,+z
1/2-x,1/2+y,1/2-z
1/2-x,1/2-y,-z
1/2+x,1/2-y,1/2+z

loop_
_atom_site_aniso_label
_atom_site_aniso_U_11
_atom_site_aniso_U_22
_atom_site_aniso_U_33
_atom_site_aniso_U_12
_atom_site_aniso_U_13
_atom_site_aniso_U_23
U1 .0058(1) .0071(1) .0076(1) .0000(2) -.00055(8) .0001(2)
P1 .006(1) .010(2) .012(2) .00000 .000(1) .00000
P2 .0063(9) .007(1) .010(1) .000(1) -.0001(8) -.000(1)
K1 .032(5) .017(2) .060(8) -.001(3) .031(6) -.002(3)
O1 .005(2) .013(3) .010(3) .001(2) .002(2) .001(3)
O2 .007(2) .014(3) .014(3) -.002(2) .002(2) -.000(3)
O3 .013(3) .016(4) .014(4) .001(3) .001(3) -.006(3)
O4 .016(3) .011(3) .003(3) -.001(3) .001(3) .003(2)
O5 .013(3) .009(3) .010(3) .002(2) .001(2) .000(3)
O6 .012(2) .012(3) .015(3) .002(3) .001(2) -.005(4)

loop_
_atom_site_label
_atom_site_fract_x
_atom_site_fract_y
_atom_site_fract_z
_atom_site_U_iso_or_equiv
_atom_site_thermal_displace_type
_atom_site_calc_flag
_atom_site_occupancy
U1 .15385(2) .09374(6) .03463(5) .0071(1) Uani d 1.00
P1 .50000 .4011(8) .25000 .009(1) Uani d 1.00
P2 .3099(1) .0896(6) .3176(3) .008(1) Uani d 1.00
K1 -.0083(7) .4006(9) .212(1) .033(4) Uani d 0.501(8)
O1 .2242(4) .049(1) .3310(9) .009(3) Uani d 1.00
O2 .0726(4) .033(1) .2448(9) .012(3) Uani d 1.00
O3 .0270(4) .220(1) -.087(1) .014(3) Uani d 1.00
O4 .1536(4) -.241(1) .0687(8) .010(3) Uani d 1.00
O5 .2977(4) .154(1) .1276(9) .011(3) Uani d 1.00
O6 .1413(3) .402(1) .1540(9) .013(3) Uani d 1.00

loop_
_atom_type_symbol
_atom_type_oxidation_number
_atom_type_number_in_cell
_atom_type_scat_dispersion_real
_atom_type_scat_dispersion_imag
_atom_type_scat_source
K 0 4 .179 .25
;International Tables for x-ray Crystallography 
 (1974, Vol. IV, Table 2.3.1)
;
U 0 8 -10.673 9.654
;International Tables for x-ray Crystallography 
 (1974, Vol. IV, Table 2.3.1)
;
P 0 12 .09 .095
;International Tables for x-ray Crystallography 
 (1974, Vol. IV, Table 2.3.1)
;
O 0 48 .008 .006
;International Tables for x-ray Crystallography 
 (1974, Vol. IV, Table 2.3.1)
;

loop_
_geom_angle_atom_site_label_1
_geom_angle_atom_site_label_2
_geom_angle_atom_site_label_3
_geom_angle
_geom_angle_site_symmetry_1
_geom_angle_site_symmetry_3
O1 U1 O2 63.9(2) . .
O1 U1 O3 132.4(3) . .
O1 U1 O4 77.1(2) . .
O1 U1 O5 57.4(2) . .
O1 U1 O6 77.4(2) . .
O1 U1 O1 112.2(2) . 4_554
O1 U1 O2 153.3(2) . 4_554
O1 U1 O5 116.6(2) . 7
O2 U1 O3 73.6(2) . .
O2 U1 O4 74.7(3) . .
O2 U1 O5 120.8(2) . .
O2 U1 O6 75.4(3) . .
O2 U1 O1 147.0(2) . 4_554
O2 U1 O2 105.8(2) . 4_554
O2 U1 O5 144.0(2) . 7
O3 U1 O4 112.3(3) . .
O3 U1 O5 148.7(3) . .
O3 U1 O6 71.8(2) . .
O3 U1 O1 115.1(2) . 4_554
O3 U1 O2 57.7(2) . 4_554
O3 U1 O5 85.9(3) . 7
O4 U1 O5 98.8(2) . .
O4 U1 O6 147.0(3) . .
O4 U1 O1 72.6(2) . 4_554
O4 U1 O2 76.4(2) . 4_554
O4 U1 O5 141.2(3) . 7
O5 U1 O6 84.6(2) . .
O5 U1 O1 69.4(2) . 4_554
O5 U1 O2 130.3(2) . 4_554
O5 U1 O5 66.5(2) . 7
O6 U1 O1 137.3(2) . 4_554
O6 U1 O2 125.7(2) . 4_554
O6 U1 O5 70.1(3) . 7
O1 U1 O2 61.9(2) 4_554 4_554
O1 U1 O5 68.6(2) 4_554 7
O2 U1 O5 86.5(2) 4_554 7
O2 P1 O2 110.1(5) 5 6
O2 P1 O3 113.0(4) 5 7
O2 P1 O3 102.7(4) 5 8
O2 P1 O3 102.7(4) 6 7
O2 P1 O3 113.0(4) 6 8
O3 P1 O3 115.6(5) 7 8
O1 P2 O5 100.3(4) . .
O1 P2 O6 111.4(4) . 6_545
O1 P2 O4 112.5(4) . 6
O5 P2 O6 109.8(4) . 6_545
O5 P2 O4 109.5(4) . 6
O6 P2 O4 112.7(4) 6_545 6
O2 K1 O3 61.0(3) . .
O2 K1 O6 63.1(3) . .
O2 K1 K1 78(1) . 2
O2 K1 O2 54.1(2) . 2
O2 K1 O3 74.7(3) . 2
O2 K1 O6 114.3(4) . 2
O2 K1 O4 94.4(3) . 3
O2 K1 O3 150.2(5) . 3_565
O2 K1 O3 130.5(4) . 4_565
O3 K1 O6 58.8(3) . .
O3 K1 K1 133(2) . 2
O3 K1 O2 83.5(3) . 2
O3 K1 O3 132.6(3) . 2
O3 K1 O6 132.2(4) . 2
O3 K1 O4 63.1(2) . 3
O3 K1 O3 97.0(3) . 3_565
O3 K1 O3 138.7(4) . 4_565
O6 K1 K1 84(2) . 2
O6 K1 O2 116.6(4) . 2
O6 K1 O3 115.5(3) . 2
O6 K1 O6 167.2(4) . 2
O6 K1 O4 121.6(4) . 3
O6 K1 O3 88.8(4) . 3_565
O6 K1 O3 89.5(4) . 4_565
K1 K1 O2 90(1) 2 2
K1 K1 O3 39(1) 2 2
K1 K1 O6 83(2) 2 2
K1 K1 O4 146(2) 2 3
K1 K1 O3 110.9(9) 2 3_565
K1 K1 O3 58.1(8) 2 4_565
O2 K1 O3 55.9(3) 2 2
O2 K1 O6 63.8(3) 2 2
O2 K1 O4 60.4(3) 2 3
O2 K1 O3 149.2(5) 2 3_565
O2 K1 O3 137.3(4) 2 4_565
O3 K1 O6 53.1(3) 2 2
O3 K1 O4 107.4(4) 2 3
O3 K1 O3 130.4(4) 2 3_565
O3 K1 O3 82.9(3) 2 4_565
O6 K1 O4 70.5(3) 2 3
O6 K1 O3 95.3(4) 2 3_565
O6 K1 O3 83.3(3) 2 4_565
O4 K1 O3 92.3(3) 3 3_565
O4 K1 O3 134.7(4) 3 4_565
O3 K1 O3 53.1(2) 3_565 4_565
U1 O1 P2 102.0(4) . .
U1 O1 O2 58.0(2) . .
U1 O1 O4 48.8(2) . .
U1 O1 O5 62.3(2) . .
U1 O1 O6 49.3(2) . .
U1 O1 U1 118.4(2) . 4
U1 O1 O4 113.5(3) . 4
U1 O1 O5 157.8(3) . 4
U1 O1 O1 83.4(2) . 6_545
U1 O1 O5 100.5(3) . 6_545
U1 O1 O6 111.5(3) . 6_545
U1 O1 O1 70.6(2) . 6
U1 O1 O4 117.1(3) . 6
U1 O1 O1 126.8(3) . 7_556
P2 O1 O2 159.6(5) . .
P2 O1 O4 109.6(4) . .
P2 O1 O5 40.0(3) . .
P2 O1 O6 102.0(4) . .
P2 O1 U1 138.3(4) . 4
P2 O1 O4 122.5(4) . 4
P2 O1 O5 82.3(3) . 4
P2 O1 O1 80.3(3) . 6_545
P2 O1 O5 110.0(4) . 6_545
P2 O1 O6 33.9(3) . 6_545
P2 O1 O1 61.2(3) . 6
P2 O1 O4 33.4(2) . 6
P2 O1 O1 80.5(3) . 7_556
O2 O1 O4 62.0(3) . .
O2 O1 O5 119.7(3) . .
O2 O1 O6 62.6(2) . .
O2 O1 U1 62.2(2) . 4
O2 O1 O4 68.3(3) . 4
O2 O1 O5 117.7(3) . 4
O2 O1 O1 100.0(3) . 6_545
O2 O1 O5 80.2(3) . 6_545
O2 O1 O6 151.8(4) . 6_545
O2 O1 O1 104.3(3) . 6
O2 O1 O4 148.0(4) . 6
O2 O1 O1 107.2(3) . 7_556
O4 O1 O5 85.1(3) . .
O4 O1 O6 95.9(3) . .
O4 O1 U1 91.1(2) . 4
O4 O1 O4 128.0(3) . 4
O4 O1 O5 109.1(3) . 4
O4 O1 O1 42.1(2) . 6_545
O4 O1 O5 52.2(2) . 6_545
O4 O1 O6 91.1(3) . 6_545
O4 O1 O1 116.2(3) . 6
O4 O1 O4 142.4(4) . 6
O4 O1 O1 169.2(3) . 7_556
O5 O1 O6 73.5(3) . .
O5 O1 U1 173.8(4) . 4
O5 O1 O4 134.9(4) . 4
O5 O1 O5 120.5(3) . 4
O5 O1 O1 80.2(3) . 6_545
O5 O1 O5 118.9(4) . 6_545
O5 O1 O6 61.4(3) . 6_545
O5 O1 O1 45.7(2) . 6
O5 O1 O4 61.1(3) . 6
O5 O1 O1 101.2(3) . 7_556
O6 O1 U1 111.8(3) . 4
O6 O1 O4 73.4(3) . 4
O6 O1 O5 151.7(3) . 4
O6 O1 O1 132.4(3) . 6_545
O6 O1 O5 140.5(3) . 6_545
O6 O1 O6 133.6(4) . 6_545
O6 O1 O1 41.7(2) . 6
O6 O1 O4 89.9(3) . 6
O6 O1 O1 77.8(2) . 7_556
U1 O1 O4 51.1(2) 4 4
U1 O1 O5 56.3(2) 4 4
U1 O1 O1 93.7(2) 4 6_545
U1 O1 O5 55.1(2) 4 6_545
U1 O1 O6 113.9(3) 4 6_545
U1 O1 O1 140.4(3) 4 6
U1 O1 O4 121.0(3) 4 6
U1 O1 O1 83.3(2) 4 7_556
O4 O1 O5 80.7(3) 4 4
O4 O1 O1 144.7(3) 4 6_545
O4 O1 O5 106.1(3) 4 6_545
O4 O1 O6 133.4(3) 4 6_545
O4 O1 O1 89.4(3) 4 6
O4 O1 O4 89.3(3) 4 6
O4 O1 O1 42.0(2) 4 7_556
O5 O1 O1 75.9(2) 4 6_545
O5 O1 O5 58.0(2) 4 6_545
O5 O1 O6 60.8(3) 4 6_545
O5 O1 O1 128.7(3) 4 6
O5 O1 O4 78.4(3) 4 6
O5 O1 O1 75.3(2) 4 7_556
O1 O1 O5 38.7(2) 6_545 6_545
O1 O1 O6 51.9(2) 6_545 6_545
O1 O1 O1 125.9(3) 6_545 6
O1 O1 O4 111.1(3) 6_545 6
O1 O1 O1 147.1(2) 6_545 7_556
O5 O1 O6 76.2(3) 6_545 6_545
O5 O1 O1 164.3(3) 6_545 6
O5 O1 O4 129.4(3) 6_545 6
O5 O1 O1 129.0(3) 6_545 7_556
O6 O1 O1 94.7(3) 6_545 6
O6 O1 O4 59.6(3) 6_545 6
O6 O1 O1 99.6(3) 6_545 7_556
O1 O1 O4 51.0(2) 6 6
O1 O1 O1 64.6(2) 6 7_556
O4 O1 O1 47.3(2) 6 7_556
U1 O2 K1 98.0(3) . .
U1 O2 O1 58.1(2) . .
U1 O2 O3 52.1(2) . .
U1 O2 O4 49.9(2) . .
U1 O2 O6 50.3(2) . .
U1 O2 K1 104.1(3) . 2
U1 O2 O2 138.0(3) . 2
U1 O2 O3 150.2(3) . 2
U1 O2 O3 101.6(3) . 3
U1 O2 U1 112.4(2) . 4
U1 O2 O3 143.9(4) . 4
U1 O2 O4 106.1(3) . 4
U1 O2 P1 134.8(4) . 5_445
U1 O2 O5 83.6(2) . 6_545
K1 O2 O1 116.6(4) . .
K1 O2 O3 59.9(3) . .
K1 O2 O4 143.6(4) . .
K1 O2 O6 56.9(3) . .
K1 O2 K1 12.5(2) . 2
K1 O2 O2 61.6(3) . 2
K1 O2 O3 58.5(3) . 2
K1 O2 O3 105.2(3) . 3
K1 O2 U1 122.6(3) . 4
K1 O2 O3 117.0(4) . 4
K1 O2 O4 79.0(3) . 4
K1 O2 P1 96.4(4) . 5_445
K1 O2 O5 164.7(3) . 6_545
O1 O2 O3 107.2(3) . .
O1 O2 O4 65.1(3) . .
O1 O2 O6 65.3(2) . .
O1 O2 K1 110.3(4) . 2
O1 O2 O2 162.9(4) . 2
O1 O2 O3 113.2(3) . 2
O1 O2 O3 134.9(4) . 3
O1 O2 U1 55.9(2) . 4
O1 O2 O3 108.5(3) . 4
O1 O2 O4 59.0(2) . 4
O1 O2 P1 143.8(4) . 5_445
O1 O2 O5 51.6(2) . 6_545
O3 O2 O4 84.3(3) . .
O3 O2 O6 56.6(2) . .
O3 O2 K1 71.6(3) . 2
O3 O2 O2 86.8(3) . 2
O3 O2 O3 116.2(3) . 2
O3 O2 O3 79.0(3) . 3
O3 O2 U1 163.0(3) . 4
O3 O2 O3 139.6(3) . 4
O3 O2 O4 125.0(3) . 4
O3 O2 P1 101.8(3) . 5_445
O3 O2 O5 129.5(3) . 6_545
O4 O2 O6 99.1(3) . .
O4 O2 K1 153.0(4) . 2
O4 O2 O2 127.6(3) . 2
O4 O2 O3 157.6(3) . 2
O4 O2 O3 71.4(3) . 3
O4 O2 U1 89.6(2) . 4
O4 O2 O3 94.1(3) . 4
O4 O2 O4 122.0(3) . 4
O4 O2 P1 97.5(4) . 5_445
O4 O2 O5 45.8(2) . 6_545
O6 O2 K1 57.8(3) . 2
O6 O2 O2 118.0(3) . 2
O6 O2 O3 99.9(3) . 2
O6 O2 O3 135.5(4) . 3
O6 O2 U1 109.1(2) . 4
O6 O2 O3 160.6(4) . 4
O6 O2 O4 71.1(2) . 4
O6 O2 P1 150.9(4) . 5_445
O6 O2 O5 115.5(3) . 6_545
K1 O2 O2 64.3(3) 2 2
K1 O2 O3 49.3(3) 2 2
K1 O2 O3 113.9(4) 2 3
K1 O2 U1 110.1(3) 2 4
K1 O2 O3 112.0(4) 2 4
K1 O2 O4 66.9(3) 2 4
K1 O2 P1 99.0(4) 2 5_445
K1 O2 O5 152.8(3) 2 6_545
O2 O2 O3 50.4(2) 2 2
O2 O2 O3 56.1(3) 2 3
O2 O2 U1 109.4(3) 2 4
O2 O2 O3 62.4(3) 2 4
O2 O2 O4 105.2(3) 2 4
O2 O2 P1 35.0(3) 2 5_445
O2 O2 O5 126.1(3) 2 6_545
O3 O2 O3 102.3(3) 2 3
O3 O2 U1 73.1(2) 2 4
O3 O2 O3 64.7(3) 2 4
O3 O2 O4 54.9(2) 2 4
O3 O2 P1 70.7(3) 2 5_445
O3 O2 O5 114.2(3) 2 6_545
O3 O2 U1 114.0(3) 3 4
O3 O2 O3 62.5(3) 3 4
O3 O2 O4 151.2(4) 3 4
O3 O2 P1 33.2(2) 3 5_445
O3 O2 O5 89.3(3) 3 6_545
U1 O2 O3 56.6(2) 4 4
U1 O2 O4 47.0(2) 4 4
U1 O2 P1 94.7(3) 4 5_445
U1 O2 O5 44.3(2) 4 6_545
O3 O2 O4 89.9(3) 4 4
O3 O2 P1 38.2(2) 4 5_445
O3 O2 O5 65.1(3) 4 6_545
O4 O2 P1 118.7(4) 4 5_445
O4 O2 O5 85.9(2) 4 6_545
P1 O2 O5 93.1(4) 5_445 6_545
U1 O3 K1 98.9(3) . .
U1 O3 O2 54.3(2) . .
U1 O3 O4 33.0(2) . .
U1 O3 O6 53.1(2) . .
U1 O3 O3 121.6(4) . 2_554
U1 O3 K1 91.2(3) . 2
U1 O3 O2 96.6(3) . 2
U1 O3 O2 116.0(4) . 3
U1 O3 O3 80.8(2) . 3
U1 O3 O4 147.3(4) . 3
U1 O3 K1 120.8(4) . 3_565
U1 O3 O6 155.9(3) . 3_565
U1 O3 O2 65.7(2) . 4_554
U1 O3 O4 71.6(2) . 4_554
U1 O3 K1 126.1(4) . 4_564
U1 O3 P1 104.6(4) . 7
U1 O3 O5 47.3(2) . 7
K1 O3 O2 59.0(3) . .
K1 O3 O4 106.4(3) . .
K1 O3 O6 58.4(3) . .
K1 O3 O3 138.4(4) . 2_554
K1 O3 K1 7.8(3) . 2
K1 O3 O2 47.2(2) . 2
K1 O3 O2 116.9(4) . 3
K1 O3 O3 84.7(3) . 3
K1 O3 O4 63.7(3) . 3
K1 O3 K1 83.0(3) . 3_565
K1 O3 O6 62.9(3) . 3_565
K1 O3 O2 157.3(4) . 4_554
K1 O3 O4 146.3(3) . 4_554
K1 O3 K1 91.7(3) . 4_564
K1 O3 P1 149.2(5) . 7
K1 O3 O5 110.0(3) . 7
O2 O3 O4 47.6(2) . .
O2 O3 O6 62.2(3) . .
O2 O3 O3 154.0(4) . 2_554
O2 O3 K1 52.5(2) . 2
O2 O3 O2 42.8(2) . 2
O2 O3 O2 101.0(3) . 3
O2 O3 O3 46.4(2) . 3
O2 O3 O4 93.7(3) . 3
O2 O3 K1 136.9(4) . 3_565
O2 O3 O6 118.3(3) . 3_565
O2 O3 O2 98.4(3) . 4_554
O2 O3 O4 125.4(3) . 4_554
O2 O3 K1 147.6(4) . 4_564
O2 O3 P1 121.9(5) . 7
O2 O3 O5 97.0(3) . 7
O4 O3 O6 81.5(3) . .
O4 O3 O3 112.8(3) . 2_554
O4 O3 K1 99.4(3) . 2
O4 O3 O2 79.4(2) . 2
O4 O3 O2 84.6(3) . 3
O4 O3 O3 51.1(2) . 3
O4 O3 O4 121.7(3) . 3
O4 O3 K1 152.2(4) . 3_565
O4 O3 O6 161.4(3) . 3_565
O4 O3 O2 51.5(2) . 4_554
O4 O3 O4 83.5(2) . 4_554
O4 O3 K1 153.3(4) . 4_564
O4 O3 P1 84.3(4) . 7
O4 O3 O5 76.0(2) . 7
O6 O3 O3 139.8(4) . 2_554
O6 O3 K1 52.9(3) . 2
O6 O3 O2 91.0(3) . 2
O6 O3 O2 162.9(4) . 3
O6 O3 O3 108.6(3) . 3
O6 O3 O4 121.8(3) . 3
O6 O3 K1 81.6(3) . 3_565
O6 O3 O6 102.9(3) . 3_565
O6 O3 O2 115.6(3) . 4_554
O6 O3 O4 92.5(3) . 4_554
O6 O3 K1 91.8(3) . 4_564
O6 O3 P1 152.2(5) . 7
O6 O3 O5 52.8(2) . 7
O3 O3 K1 146.1(4) 2_554 2
O3 O3 O2 127.6(3) 2_554 2
O3 O3 O2 55.7(3) 2_554 3
O3 O3 O3 109.2(3) 2_554 3
O3 O3 O4 83.7(3) 2_554 3
O3 O3 K1 68.9(3) 2_554 3_565
O3 O3 O6 75.6(3) 2_554 3_565
O3 O3 O2 61.8(3) 2_554 4_554
O3 O3 O4 54.8(2) 2_554 4_554
O3 O3 K1 58.0(3) 2_554 4_564
O3 O3 P1 32.2(3) 2_554 7
O3 O3 O5 92.9(3) 2_554 7
K1 O3 O2 46.8(2) 2 2
K1 O3 O2 120.4(4) 2 3
K1 O3 O3 82.4(3) 2 3
K1 O3 O4 70.0(3) 2 3
K1 O3 K1 87.8(3) 2 3_565
K1 O3 O6 70.5(2) 2 3_565
K1 O3 O2 150.8(4) 2 4_554
K1 O3 O4 143.9(3) 2 4_554
K1 O3 K1 97.1(3) 2 4_564
K1 O3 P1 153.9(5) 2 7
K1 O3 O5 105.5(3) 2 7
O2 O3 O2 76.6(3) 2 3
O2 O3 O3 38.7(2) 2 3
O2 O3 O4 50.9(2) 2 3
O2 O3 K1 122.8(4) 2 3_565
O2 O3 O6 82.4(2) 2 3_565
O2 O3 O2 115.3(3) 2 4_554
O2 O3 O4 161.8(3) 2 4_554
O2 O3 K1 126.8(3) 2 4_564
O2 O3 P1 109.7(4) 2 7
O2 O3 O5 138.5(3) 2 7
O2 O3 O3 54.6(3) 3 3
O2 O3 O4 58.6(2) 3 3
O2 O3 K1 114.9(4) 3 3_565
O2 O3 O6 87.3(3) 3 3_565
O2 O3 O2 61.5(3) 3 4_554
O2 O3 O4 95.8(3) 3 4_554
O2 O3 K1 105.0(3) 3 4_564
O2 O3 P1 33.8(3) 3 7
O2 O3 O5 132.5(4) 3 7
O3 O3 O4 70.7(2) 3 3
O3 O3 K1 156.6(4) 3 3_565
O3 O3 O6 111.0(3) 3 3_565
O3 O3 O2 76.6(3) 3 4_554
O3 O3 O4 123.7(3) 3 4_554
O3 O3 K1 153.1(3) 3 4_564
O3 O3 P1 80.0(4) 3 7
O3 O3 O5 126.9(3) 3 7
O4 O3 K1 86.0(4) 3 3_565
O4 O3 O6 40.7(2) 3 3_565
O4 O3 O2 120.1(3) 3 4_554
O4 O3 O4 138.1(3) 3 4_554
O4 O3 K1 83.8(3) 3 4_564
O4 O3 P1 86.0(3) 3 7
O4 O3 O5 161.9(3) 3 7
K1 O3 O6 45.6(3) 3_565 3_565
K1 O3 O2 118.9(4) 3_565 4_554
K1 O3 O4 75.3(3) 3_565 4_554
K1 O3 K1 11.0(2) 3_565 4_564
K1 O3 P1 101.1(4) 3_565 7
K1 O3 O5 76.2(3) 3_565 7
O6 O3 O2 136.3(3) 3_565 4_554
O6 O3 O4 114.0(2) 3_565 4_554
O6 O3 K1 45.3(3) 3_565 4_564
O6 O3 P1 98.2(3) 3_565 7
O6 O3 O5 121.3(3) 3_565 7
O2 O3 O4 47.6(3) 4_554 4_554
O2 O3 K1 110.9(4) 4_554 4_564
O2 O3 P1 39.0(3) 4_554 7
O2 O3 O5 72.7(3) 4_554 7
O4 O3 K1 70.9(3) 4_554 4_564
O4 O3 P1 62.1(3) 4_554 7
O4 O3 O5 39.9(2) 4_554 7
K1 O3 P1 90.2(4) 4_564 7
K1 O3 O5 79.4(3) 4_564 7
P1 O3 O5 100.5(4) 7 7
U1 O4 O1 54.1(2) . .
U1 O4 O2 55.4(2) . .
U1 O4 O3 34.7(2) . .
U1 O4 O5 42.9(2) . .
U1 O4 O6 169.1(4) . 1_545
U1 O4 K1 105.7(2) . 3
U1 O4 O3 89.3(3) . 3
U1 O4 O1 56.3(2) . 4_554
U1 O4 O2 56.6(2) . 4_554
U1 O4 O6 101.4(3) . 4_554
U1 O4 O3 93.7(3) . 4
U1 O4 P2 144.0(4) . 6_545
U1 O4 O1 124.5(3) . 6_545
U1 O4 O5 112.8(3) . 6_545
U1 O4 O6 78.4(2) . 6_545
U1 O4 O4 88.4(2) . 7_545
U1 O4 O5 138.8(3) . 7_545
O1 O4 O2 52.9(2) . .
O1 O4 O3 79.6(2) . .
O1 O4 O5 40.8(2) . .
O1 O4 O6 119.2(3) . 1_545
O1 O4 K1 151.1(3) . 3
O1 O4 O3 102.1(3) . 3
O1 O4 O1 89.9(3) . 4_554
O1 O4 O2 110.7(3) . 4_554
O1 O4 O6 145.7(3) . 4_554
O1 O4 O3 71.6(2) . 4
O1 O4 P2 90.7(3) . 6_545
O1 O4 O1 86.9(3) . 6_545
O1 O4 O5 59.3(2) . 6_545
O1 O4 O6 40.1(2) . 6_545
O1 O4 O4 87.8(2) . 7_545
O1 O4 O5 140.1(3) . 7_545
O2 O4 O3 48.1(2) . .
O2 O4 O5 82.0(2) . .
O2 O4 O6 113.8(3) . 1_545
O2 O4 K1 99.4(3) . 3
O2 O4 O3 50.0(2) . 3
O2 O4 O1 111.6(3) . 4_554
O2 O4 O2 86.1(3) . 4_554
O2 O4 O6 137.4(3) . 4_554
O2 O4 O3 38.3(2) . 4
O2 O4 P2 112.3(4) . 6_545
O2 O4 O1 132.0(3) . 6_545
O2 O4 O5 78.9(3) . 6_545
O2 O4 O6 92.7(2) . 6_545
O2 O4 O4 136.7(3) . 7_545
O2 O4 O5 162.5(3) . 7_545
O3 O4 O5 77.6(2) . .
O3 O4 O6 141.2(3) . 1_545
O3 O4 K1 74.3(2) . 3
O3 O4 O3 58.3(2) . 3
O3 O4 O1 73.2(2) . 4_554
O3 O4 O2 38.6(2) . 4_554
O3 O4 O6 91.6(2) . 4_554
O3 O4 O3 80.1(2) . 4
O3 O4 P2 160.0(4) . 6_545
O3 O4 O1 158.9(3) . 6_545
O3 O4 O5 126.5(3) . 6_545
O3 O4 O6 112.1(2) . 6_545
O3 O4 O4 114.7(2) . 7_545
O3 O4 O5 133.9(2) . 7_545
O5 O4 O6 139.6(3) . 1_545
O5 O4 K1 139.8(3) . 3
O5 O4 O3 128.8(3) . 3
O5 O4 O1 49.9(2) . 4_554
O5 O4 O2 87.6(2) . 4_554
O5 O4 O6 105.0(3) . 4_554
O5 O4 O3 111.2(2) . 4
O5 O4 P2 106.4(3) . 6_545
O5 O4 O1 81.6(3) . 6_545
O5 O4 O5 89.7(3) . 6_545
O5 O4 O6 38.6(2) . 6_545
O5 O4 O4 54.7(2) . 7_545
O5 O4 O5 115.4(3) . 7_545
O6 O4 K1 76.7(3) 1_545 3
O6 O4 O3 83.7(3) 1_545 3
O6 O4 O1 134.5(4) 1_545 4_554
O6 O4 O2 128.6(3) 1_545 4_554
O6 O4 O6 88.2(3) 1_545 4_554
O6 O4 O3 75.5(3) 1_545 4
O6 O4 P2 33.6(2) 1_545 6_545
O6 O4 O1 59.8(3) 1_545 6_545
O6 O4 O5 59.9(3) 1_545 6_545
O6 O4 O6 101.6(3) 1_545 6_545
O6 O4 O4 100.4(3) 1_545 7_545
O6 O4 O5 52.1(2) 1_545 7_545
K1 O4 O3 53.2(3) 3 3
K1 O4 O1 94.3(3) 3 4_554
K1 O4 O2 52.7(2) 3 4_554
K1 O4 O6 48.6(2) 3 4_554
K1 O4 O3 91.6(3) 3 4
K1 O4 P2 109.9(4) 3 6_545
K1 O4 O1 121.6(3) 3 6_545
K1 O4 O5 130.2(3) 3 6_545
K1 O4 O6 167.4(3) 3 6_545
K1 O4 O4 114.2(3) 3 7_545
K1 O4 O5 68.7(2) 3 7_545
O3 O4 O1 126.2(3) 3 4_554
O3 O4 O2 74.2(2) 3 4_554
O3 O4 O6 101.1(2) 3 4_554
O3 O4 O3 41.6(2) 3 4
O3 O4 P2 107.6(4) 3 6_545
O3 O4 O1 141.5(4) 3 6_545
O3 O4 O5 96.2(3) 3 6_545
O3 O4 O6 139.3(3) 3 6_545
O3 O4 O4 165.8(3) 3 7_545
O3 O4 O5 113.8(3) 3 7_545
O1 O4 O2 52.8(2) 4_554 4_554
O1 O4 O6 55.9(2) 4_554 4_554
O1 O4 O3 149.9(3) 4_554 4
O1 O4 P2 124.6(4) 4_554 6_545
O1 O4 O1 90.7(3) 4_554 6_545
O1 O4 O5 133.1(3) 4_554 6_545
O1 O4 O6 77.9(2) 4_554 6_545
O1 O4 O4 42.7(2) 4_554 7_545
O1 O4 O5 82.9(3) 4_554 7_545
O2 O4 O6 53.0(2) 4_554 4_554
O2 O4 O3 111.0(3) 4_554 4
O2 O4 P2 157.9(4) 4_554 6_545
O2 O4 O1 137.6(4) 4_554 6_545
O2 O4 O5 165.0(4) 4_554 6_545
O2 O4 O6 125.4(3) 4_554 6_545
O2 O4 O4 92.9(2) 4_554 7_545
O2 O4 O5 95.8(3) 4_554 7_545
O6 O4 O3 139.8(2) 4_554 4
O6 O4 P2 105.9(4) 4_554 6_545
O6 O4 O1 90.5(3) 4_554 6_545
O6 O4 O5 141.6(3) 4_554 6_545
O6 O4 O6 119.2(3) 4_554 6_545
O6 O4 O4 65.7(2) 4_554 7_545
O6 O4 O5 43.0(2) 4_554 7_545
O3 O4 P2 80.3(3) 4 6_545
O3 O4 O1 111.1(3) 4 6_545
O3 O4 O5 56.5(2) 4 6_545
O3 O4 O6 100.1(2) 4 6_545
O3 O4 O4 152.5(2) 4 7_545
O3 O4 O5 126.5(3) 4 7_545
P2 O4 O1 34.1(2) 6_545 6_545
P2 O4 O5 35.8(2) 6_545 6_545
P2 O4 O6 68.0(3) 6_545 6_545
P2 O4 O4 82.0(3) 6_545 7_545
P2 O4 O5 63.0(3) 6_545 7_545
O1 O4 O5 56.2(3) 6_545 6_545
O1 O4 O6 49.6(2) 6_545 6_545
O1 O4 O4 48.1(2) 6_545 7_545
O1 O4 O5 54.3(2) 6_545 7_545
O5 O4 O6 55.6(2) 6_545 6_545
O5 O4 O4 97.5(3) 6_545 7_545
O5 O4 O5 98.7(3) 6_545 7_545
O6 O4 O4 53.5(2) 6_545 7_545
O6 O4 O5 100.2(2) 6_545 7_545
O4 O4 O5 60.8(2) 7_545 7_545
U1 O5 P2 99.9(4) . .
U1 O5 O1 60.3(2) . .
U1 O5 O4 38.3(1) . .
U1 O5 O6 45.4(2) . .
U1 O5 O1 54.2(2) . 4_554
U1 O5 O6 110.6(3) . 6_545
U1 O5 O1 92.1(2) . 6
U1 O5 O2 140.4(3) . 6
U1 O5 O4 116.9(3) . 6
U1 O5 O4 93.5(2) . 7_545
U1 O5 U1 113.5(3) . 7
U1 O5 O3 156.7(3) . 7
U1 O5 O5 55.0(2) . 7
U1 O5 O6 105.9(3) . 7
P2 O5 O1 39.7(2) . .
P2 O5 O4 82.7(3) . .
P2 O5 O6 91.5(4) . .
P2 O5 O1 129.6(4) . 4_554
P2 O5 O6 34.6(3) . 6_545
P2 O5 O1 98.5(4) . 6
P2 O5 O2 88.2(3) . 6
P2 O5 O4 34.8(3) . 6
P2 O5 O4 103.2(3) . 7_545
P2 O5 U1 137.4(4) . 7
P2 O5 O3 103.4(3) . 7
P2 O5 O5 144.8(4) . 7
P2 O5 O6 141.0(4) . 7
O1 O5 O4 54.1(2) . .
O1 O5 O6 61.9(3) . .
O1 O5 O1 102.6(3) . 4_554
O1 O5 O6 62.2(3) . 6_545
O1 O5 O1 95.6(3) . 6
O1 O5 O2 115.7(3) . 6
O1 O5 O4 62.7(3) . 6
O1 O5 O4 107.3(3) . 7_545
O1 O5 U1 151.8(4) . 7
O1 O5 O3 142.9(3) . 7
O1 O5 O5 109.1(3) . 7
O1 O5 O6 152.6(4) . 7
O4 O5 O6 79.5(2) . .
O4 O5 O1 49.4(2) . 4_554
O4 O5 O6 77.0(3) . 6_545
O4 O5 O1 128.6(3) . 6
O4 O5 O2 169.8(3) . 6
O4 O5 O4 114.9(3) . 6
O4 O5 O4 64.6(2) . 7_545
O4 O5 U1 139.8(3) . 7
O4 O5 O3 145.0(3) . 7
O4 O5 O5 87.3(2) . 7
O4 O5 O6 99.8(3) . 7
O6 O5 O1 93.7(2) . 4_554
O6 O5 O6 123.0(3) . 6_545
O6 O5 O1 49.1(2) . 6
O6 O5 O2 96.1(3) . 6
O6 O5 O4 84.9(3) . 6
O6 O5 O4 138.5(3) . 7_545
O6 O5 U1 93.7(3) . 7
O6 O5 O3 133.7(3) . 7
O6 O5 O5 53.4(2) . 7
O6 O5 O6 127.3(3) . 7
O1 O5 O6 108.1(3) 4_554 6_545
O1 O5 O1 122.0(3) 4_554 6
O1 O5 O2 140.6(3) 4_554 6
O1 O5 O4 164.0(4) 4_554 6
O1 O5 O4 47.3(2) 4_554 7_545
O1 O5 U1 92.2(3) 4_554 7
O1 O5 O3 108.4(3) 4_554 7
O1 O5 O5 59.4(2) 4_554 7
O1 O5 O6 54.4(2) 4_554 7
O6 O5 O1 128.9(4) 6_545 6
O6 O5 O2 98.0(3) 6_545 6
O6 O5 O4 60.4(3) 6_545 6
O6 O5 O4 69.9(3) 6_545 7_545
O6 O5 U1 135.3(3) 6_545 7
O6 O5 O3 88.6(3) 6_545 7
O6 O5 O5 164.3(4) 6_545 7
O6 O5 O6 107.6(3) 6_545 7
O1 O5 O2 48.2(2) 6 6
O1 O5 O4 68.5(3) 6 6
O1 O5 O4 156.2(3) 6 7_545
O1 O5 U1 56.3(2) 6 7
O1 O5 O3 85.1(3) 6 7
O1 O5 O5 62.6(2) 6 7
O1 O5 O6 109.1(3) 6 7
O2 O5 O4 55.3(2) 6 6
O2 O5 O4 122.5(3) 6 7_545
O2 O5 U1 49.2(2) 6 7
O2 O5 O3 42.2(2) 6 7
O2 O5 O5 97.6(3) 6 7
O2 O5 O6 90.2(3) 6 7
O4 O5 O4 127.9(3) 6 7_545
O4 O5 U1 103.8(3) 6 7
O4 O5 O3 83.5(3) 6 7
O4 O5 O5 129.3(4) 6 7
O4 O5 O6 137.2(3) 6 7
O4 O5 U1 100.4(3) 7_545 7
O4 O5 O3 80.6(3) 7_545 7
O4 O5 O5 102.7(3) 7_545 7
O4 O5 O6 47.2(2) 7_545 7
U1 O5 O3 46.8(2) 7 7
U1 O5 O5 58.5(2) 7 7
U1 O5 O6 53.5(2) 7 7
O3 O5 O5 104.1(3) 7 7
O3 O5 O6 54.1(2) 7 7
O5 O5 O6 73.9(3) 7 7
U1 O6 K1 103.9(3) . .
U1 O6 O1 53.3(2) . .
U1 O6 O2 54.3(2) . .
U1 O6 O3 55.1(2) . .
U1 O6 O5 50.0(2) . .
U1 O6 O4 136.4(4) . 1_565
U1 O6 K1 108.4(3) . 2
U1 O6 O3 132.2(2) . 3_565
U1 O6 O4 97.0(3) . 4
U1 O6 P2 135.4(4) . 6
U1 O6 O1 101.9(3) . 6
U1 O6 O4 81.9(2) . 6
U1 O6 O5 146.2(3) . 6
U1 O6 O5 56.3(2) . 7
K1 O6 O1 107.5(3) . .
K1 O6 O2 60.0(2) . .
K1 O6 O3 62.7(3) . .
K1 O6 O5 148.3(4) . .
K1 O6 O4 100.8(3) . 1_565
K1 O6 K1 12.8(2) . 2
K1 O6 O3 45.6(2) . 3_565
K1 O6 O4 73.0(3) . 4
K1 O6 P2 120.2(4) . 6
K1 O6 O1 154.1(4) . 6
K1 O6 O4 133.7(3) . 6
K1 O6 O5 99.5(3) . 6
K1 O6 O5 133.8(3) . 7
O1 O6 O2 52.1(2) . .
O1 O6 O3 100.6(3) . .
O1 O6 O5 44.6(2) . .
O1 O6 O4 146.0(3) . 1_565
O1 O6 K1 100.2(3) . 2
O1 O6 O3 151.2(3) . 3_565
O1 O6 O4 50.7(2) . 4
O1 O6 P2 113.1(3) . 6
O1 O6 O1 86.4(3) . 6
O1 O6 O4 40.5(2) . 6
O1 O6 O5 96.6(3) . 6
O1 O6 O5 92.7(3) . 7
O2 O6 O3 61.2(3) . .
O2 O6 O5 88.3(3) . .
O2 O6 O4 160.6(3) . 1_565
O2 O6 K1 58.4(2) . 2
O2 O6 O3 105.0(2) . 3_565
O2 O6 O4 55.9(2) . 4
O2 O6 P2 157.1(4) . 6
O2 O6 O1 138.5(3) . 6
O2 O6 O4 91.3(2) . 6
O2 O6 O5 122.7(3) . 6
O2 O6 O5 109.9(3) . 7
O3 O6 O5 102.7(3) . .
O3 O6 O4 109.0(3) . 1_565
O3 O6 K1 74.0(3) . 2
O3 O6 O3 77.1(2) . 3_565
O3 O6 O4 114.9(3) . 4
O3 O6 P2 141.2(4) . 6
O3 O6 O1 137.5(4) . 6
O3 O6 O4 136.7(3) . 6
O3 O6 O5 158.3(4) . 6
O3 O6 O5 73.1(3) . 7
O5 O6 O4 110.8(3) . 1_565
O5 O6 K1 144.3(4) . 2
O5 O6 O3 164.1(3) . 3_565
O5 O6 O4 90.9(2) . 4
O5 O6 P2 89.2(3) . 6
O5 O6 O1 54.6(2) . 6
O5 O6 O4 39.5(2) . 6
O5 O6 O5 98.9(3) . 6
O5 O6 O5 52.7(2) . 7
O4 O6 K1 103.6(3) 1_565 2
O4 O6 O3 55.6(2) 1_565 3_565
O4 O6 O4 124.6(3) 1_565 4
O4 O6 P2 33.7(2) 1_565 6
O4 O6 O1 60.5(3) 1_565 6
O4 O6 O4 105.7(3) 1_565 6
O4 O6 O5 59.7(3) 1_565 6
O4 O6 O5 80.7(3) 1_565 7
K1 O6 O3 51.3(2) 2 3_565
K1 O6 O4 60.9(2) 2 4
K1 O6 P2 116.0(4) 2 6
K1 O6 O1 146.4(4) 2 6
K1 O6 O4 121.6(3) 2 6
K1 O6 O5 90.1(3) 2 6
K1 O6 O5 146.3(3) 2 7
O3 O6 O4 103.7(3) 3_565 4
O3 O6 P2 81.8(3) 3_565 6
O3 O6 O1 114.9(3) 3_565 6
O3 O6 O4 145.6(3) 3_565 6
O3 O6 O5 81.4(3) 3_565 6
O3 O6 O5 113.4(3) 3_565 7
O4 O6 P2 101.4(3) 4 6
O4 O6 O1 101.9(3) 4 6
O4 O6 O4 60.8(2) 4 6
O4 O6 O5 67.1(3) 4 6
O4 O6 O5 142.9(3) 4 7
P2 O6 O1 34.7(2) 6 6
P2 O6 O4 72.7(3) 6 6
P2 O6 O5 35.6(3) 6 6
P2 O6 O5 86.3(4) 6 7
O1 O6 O4 48.8(2) 6 6
O1 O6 O5 56.4(3) 6 6
O1 O6 O5 64.7(3) 6 7
O4 O6 O5 64.4(2) 6 6
O4 O6 O5 88.1(2) 6 7
O5 O6 O5 119.4(4) 6 7

loop_
_geom_bond_atom_site_label_1
_geom_bond_atom_site_label_2
_geom_bond_distance
_geom_bond_site_symmetry_2
U1 O1 2.456(7) .
U1 O2 2.454(8) .
U1 O3 2.385(7) .
U1 O4 2.280(7) .
U1 O5 2.502(7) .
U1 O6 2.324(8) .
U1 O1 2.440(7) 4_554
U1 O2 2.605(7) 4_554
U1 O5 2.404(7) 7
P1 O2 1.559(7) 5
P1 O2 1.559(7) 6
P1 O3 1.533(8) 7
P1 O3 1.533(8) 8
P2 O1 1.547(7) .
P2 O5 1.555(8) .
P2 O6 1.517(9) 6_545
P2 O4 1.518(8) 6
K1 O2 2.84(1) .
K1 O3 2.87(1) .
K1 O6 2.75(1) .
K1 K1 .62(1) 2
K1 O2 2.78(1) 2
K1 O3 3.32(1) 2
K1 O6 2.76(1) 2
K1 O4 3.21(1) 3
K1 O3 2.75(1) 3_565
K1 O3 3.02(1) 4_565
O1 O2 2.599(8) .
O1 O4 2.954(9) .
O1 O5 2.38(1) .
O1 O6 2.99(1) .
O1 O4 2.80(1) 4
O1 O5 2.815(9) 4
O1 O1 3.79(1) 6_545
O1 O5 2.73(1) 6_545
O1 O6 2.531(9) 6_545
O1 O1 3.79(1) 6
O1 O4 2.549(9) 6
O1 O1 3.81(1) 7_556
O2 O3 2.90(1) .
O2 O4 2.88(1) .
O2 O6 2.92(1) .
O2 O2 2.556(9) 2
O2 O3 3.76(1) 2
O2 O3 2.58(1) 3
O2 O3 2.42(1) 4
O2 O4 3.032(9) 4
O2 O5 3.435(9) 6_545
O3 O4 3.87(1) .
O3 O6 2.76(1) .
O3 O3 2.59(1) 2_554
O3 O3 3.49(1) 3
O3 O4 3.19(1) 3
O3 O6 3.85(1) 3_565
O3 O4 3.89(1) 4_554
O3 O5 3.26(1) 7
O4 O5 3.63(1) .
O4 O6 2.53(1) 1_545
O4 O6 3.46(1) 4_554
O4 O5 2.509(9) 6_545
O4 O6 3.927(9) 6_545
O4 O4 3.76(1) 7_545
O4 O5 3.40(1) 7_545
O5 O6 3.25(1) .
O5 O6 2.51(1) 6_545
O5 O5 2.690(9) 7
O5 O6 2.72(1) 7

loop_
_reflns_scale_meas_F
9.6769
